data_4133765
loop_
_publ_author_name
'Zeng, Heng'
'Xie, Xiao-Jing'
'Xie, Mo'
'Huang, Yong-Liang'
'Luo, Dong'
'Wang, Ting'
'Zhao, Yifang'
'Lu, Weigang'
'Li, Dan'

_publ_section_title
;
 Cage-Interconnected Metal-Organic Framework with Tailored Apertures for
 Efficient C<sub>2</sub>H<sub>6</sub>/C<sub>2</sub>H<sub>4</sub>
 Separation under Humid Conditions.
;
_journal_name_full 'Journal of the American Chemical Society'
_journal_paper_doi 10.1021/jacs.9b10923
_journal_year 2019
_chemical_formula_moiety '0.01(C1248 H768 Cu96 N864 O384 Zn192)'
_chemical_formula_sum 'C13 H8 Cu N9 O4 Zn2'
_chemical_formula_weight 548.56
_space_group_crystal_system cubic
_space_group_IT_number 226
_space_group_name_Hall '-F 4a 2 3'
_space_group_name_H-M_alt 'F m -3 c'
_atom_sites_solution_hydrogens geom
_atom_sites_solution_primary dual
_audit_creation_date 2019-06-19
_audit_creation_method
;
Olex2 1.2-beta
(compiled 2018.05.29 svn.r3508 for OlexSys, GUI svn.r5506)
;
_cell_angle_alpha 90
_cell_angle_beta 90
_cell_angle_gamma 90
_cell_formula_units_Z 96
_cell_length_a 43.5489(3)
_cell_length_b 43.5489(3)
_cell_length_c 43.5489(3)
_cell_measurement_reflns_used 3732
_cell_measurement_temperature 100.00(10)
_cell_measurement_theta_max 74.3360
_cell_measurement_theta_min 2.8630
_cell_volume 82590.8(10)
_computing_cell_refinement 'CrysAlisPro 1.171.39.33c (Rigaku OD, 2017)'
_computing_data_collection 'CrysAlisPro 1.171.39.33c (Rigaku OD, 2017)'
_computing_data_reduction 'CrysAlisPro 1.171.39.33c (Rigaku OD, 2017)'
_computing_molecular_graphics 'Olex2 (Dolomanov et al., 2009)'
_computing_publication_material 'Olex2 (Dolomanov et al., 2009)'
_computing_structure_refinement 'ShelXL (Sheldrick, 2015)'
_computing_structure_solution 'ShelXT (Sheldrick, 2015)'
_diffrn_ambient_environment N~2~
_diffrn_ambient_temperature 100.00(10)
_diffrn_detector 'CCD plate'
_diffrn_measured_fraction_theta_full 0.998
_diffrn_measured_fraction_theta_max 0.984
_diffrn_measurement_details
;
List of Runs (angles in degrees, time in seconds):

  # Type    Start    End  Width  t~exp~   \w     \q     \k     \f   Frames
--------------------------------------------------------------------------
  1  \w    -30.00   4.00   0.50   12.01    --   -0.90 -82.00-146.00   68
  2  \w     54.00  79.00   0.50   20.00    --  105.10 -82.00-146.00   50
  3  \w    116.00 194.00   0.50   20.00    --  105.10  82.00-180.00  156
;
_diffrn_measurement_device 'four-circle diffractometer'
_diffrn_measurement_device_type 'XtaLAB AFC12 (RINC): Kappa single'
_diffrn_measurement_method '\w scans'
_diffrn_orient_matrix_type 'CrysAlisPro convention (1999,Acta A55,543-557)'
_diffrn_orient_matrix_UB_11 0.0014958000
_diffrn_orient_matrix_UB_12 -0.0261389000
_diffrn_orient_matrix_UB_13 -0.0238020000
_diffrn_orient_matrix_UB_21 -0.0319078000
_diffrn_orient_matrix_UB_22 0.0092015000
_diffrn_orient_matrix_UB_23 -0.0121645000
_diffrn_orient_matrix_UB_31 0.0151750000
_diffrn_orient_matrix_UB_32 0.0220282000
_diffrn_orient_matrix_UB_33 -0.0231513000
_diffrn_radiation_monochromator mirror
_diffrn_radiation_probe x-ray
_diffrn_radiation_type CuK\a
_diffrn_radiation_wavelength 1.54184
_diffrn_reflns_av_R_equivalents 0.0569
_diffrn_reflns_av_unetI/netI 0.0394
_diffrn_reflns_Laue_measured_fraction_full 0.998
_diffrn_reflns_Laue_measured_fraction_max 0.984
_diffrn_reflns_limit_h_max 46
_diffrn_reflns_limit_h_min -36
_diffrn_reflns_limit_k_max 49
_diffrn_reflns_limit_k_min -44
_diffrn_reflns_limit_l_max 26
_diffrn_reflns_limit_l_min -53
_diffrn_reflns_number 20115
_diffrn_reflns_point_group_measured_fraction_full 0.998
_diffrn_reflns_point_group_measured_fraction_max 0.984
_diffrn_reflns_theta_full 67.684
_diffrn_reflns_theta_max 77.604
_diffrn_reflns_theta_min 2.870
_diffrn_source 'Rotating-anode X-ray tube (dual wavelength)'
_diffrn_source_type 'Rigaku (Cu) X-ray DW Source'
_exptl_absorpt_coefficient_mu 2.557
_exptl_absorpt_correction_T_max 1.00000
_exptl_absorpt_correction_T_min 0.98599
_exptl_absorpt_correction_type multi-scan
_exptl_absorpt_process_details
;
CrysAlisPro 1.171.39.33c (Rigaku Oxford Diffraction, 2017)
Empirical absorption correction using spherical harmonics,
 implemented in SCALE3 ABSPACK scaling algorithm.
;
_exptl_crystal_colour 'clear light blue'
_exptl_crystal_colour_lustre clear
_exptl_crystal_colour_modifier light
_exptl_crystal_colour_primary blue
_exptl_crystal_density_diffrn 1.059
_exptl_crystal_description block
_exptl_crystal_F_000 25920
_exptl_crystal_size_max 0.1
_exptl_crystal_size_mid 0.1
_exptl_crystal_size_min 0.06
_refine_diff_density_max 0.334
_refine_diff_density_min -0.425
_refine_diff_density_rms 0.068
_refine_ls_extinction_method none
_refine_ls_goodness_of_fit_ref 1.073
_refine_ls_hydrogen_treatment constr
_refine_ls_matrix_type full
_refine_ls_number_parameters 160
_refine_ls_number_reflns 3780
_refine_ls_number_restraints 185
_refine_ls_restrained_S_all 1.057
_refine_ls_R_factor_all 0.0652
_refine_ls_R_factor_gt 0.0500
_refine_ls_shift/su_max 0.002
_refine_ls_shift/su_mean 0.000
_refine_ls_structure_factor_coef Fsqd
_refine_ls_weighting_details 'w=1/[\s^2^(Fo^2^)+(0.0648P)^2^+229.8520P] where P=(Fo^2^+2Fc^2^)/3'
_refine_ls_weighting_scheme calc
_refine_ls_wR_factor_gt 0.1279
_refine_ls_wR_factor_ref 0.1347
_reflns_Friedel_coverage 0.000
_reflns_number_gt 2733
_reflns_number_total 3780
_reflns_threshold_expression 'I > 2\s(I)'
_cod_data_source_file ja9b10923_si_002.cif
_cod_data_source_block Desolvated_JNU-2
_cod_original_cell_volume 82590.8(17)
_cod_original_sg_symbol_Hall '-F 4c 2 3'
_cod_database_code 4133765
_shelx_shelxl_version_number 2018/3
_shelx_space_group_comment
;
The symmetry employed for this shelxl refinement is uniquely defined
by the following loop, which should always be used as a source of
symmetry information in preference to the above space-group names.
They are only intended as comments.
;
_shelx_estimated_absorpt_t_max 0.862
_shelx_estimated_absorpt_t_min 0.784
_reflns_odcompleteness_completeness 99.75
_reflns_odcompleteness_iscentric 1
_reflns_odcompleteness_theta 66.97
_olex2_refinement_description
;
1. Fixed Uiso
 At 1.2 times of:
  All C(H) groups, All N(H,H) groups
2. Restrained distances
 C11-N2
 1.365 with sigma of 0.007
 C3-N2
 1.352 with sigma of 0.013
 C3-N4
 1.318 with sigma of 0.009
 C5-N4
 1.387 with sigma of 0.007
 C11-C5
 1.389 with sigma of 0.009
 C5-C6
 1.409 with sigma of 0.01
 C6-N8
 1.35 with sigma of 0.01
 C6-N7
 1.337 with sigma of 0.014
 C9-N8
 1.334 with sigma of 0.011
 C9-N10
 1.334 with sigma of 0.011
 C11-N10
 1.343 with sigma of 0.013
 C11-C3
 2.176 with sigma of 0.014
 N4-N2
 2.239 with sigma of 0.015
 C5-C3
 2.128 with sigma of 0.012
 C11-N4
 2.28 with sigma of 0.013
 C6-N4
 2.555 with sigma of 0.016
 C11-C6
 2.382 with sigma of 0.04
 C5-N8
 2.36 with sigma of 0.017
 C5-N7
 2.419 with sigma of 0.02
 N8-N7
 2.306 with sigma of 0.021
 C9-C6
 2.308 with sigma of 0.018
 N8-N10
 2.405 with sigma of 0.017
 C9-C11
 2.267 with sigma of 0.04
 C5-N2
 2.197 with sigma of 0.012
 N10-N2
 2.418 with sigma of 0.02
 C5-N10
 2.441 with sigma of 0.017
 Cu1-N2 \\sim N2-Cu0A
 with sigma of 0.02
3. Restrained planarity
 C11, N2, C5, N10
 with sigma of 0.1
 C6, C5, N7, N8
 with sigma of 0.1
 C5, N4, C6, C11
 with sigma of 0.1
 N2, C3, N4, C5
 with sigma of 0.1
 C3, N4, C5, C11
 with sigma of 0.1
 N4, C5, C11, N2
 with sigma of 0.1
 C5, C11, N2, C3
 with sigma of 0.1
 C11, N2, C3, N4
 with sigma of 0.1
 C5, C6, N8, C9
 with sigma of 0.1
 C6, N8, C9, N10
 with sigma of 0.1
 N8, C9, N10, C11
 with sigma of 0.1
 C9, N10, C11, C5
 with sigma of 0.1
 N10, C11, C5, C6
 with sigma of 0.1
 C11, C5, C6, N8
 with sigma of 0.1
4. Uiso/Uaniso restraints and constraints
N2 \\sim C3 \\sim N4 \\sim C5 \\sim C6 \\sim N7 \\sim N8 \\sim C9 \\sim N10
\\sim C11: within 2A with sigma of 0.04 and sigma for terminal atoms of 0.08
5. Rigid body (RIGU) restrains
 N2, C3, N4, C5, C6, N7, N8, C9, N10, C11
 with sigma for 1-2 distances of 0.004 and sigma for 1-3 distances of 0.004
6. Others
 Fixed Sof: N2(0.5) C3(0.5) H3(0.5) N4(0.5) C5(0.5) C6(0.5) N7(0.5) H7A(0.5)
 H7B(0.5) N8(0.5) C9(0.5) H9(0.5) N10(0.5) C11(0.5) Cu1(0.25) Cu0A(0.25)
7.a Free rotating group:
 N2(C3,N4,C5,C6,N7,N8,C9,N10,C11)
7.b Aromatic/amide H refined with riding coordinates:
 C00A(H00A), C00B(H00B), C3(H3), C9(H9)
7.c X=CH2 refined with riding coordinates:
 N7(H7A,H7B)
;
_olex2_submission_special_instructions 'No special instructions were received'
_oxdiff_exptl_absorpt_empirical_details
;
Empirical correction (ABSPACK) includes:
- Absorption correction using spherical harmonics
- Frame scaling
;
_oxdiff_exptl_absorpt_empirical_full_max 1.095
_oxdiff_exptl_absorpt_empirical_full_min 0.910

loop_
_space_group_symop_operation_xyz
'x, y, z'
'-x, -y, z'
'-x, y, -z'
'x, -y, -z'
'z, x, y'
'z, -x, -y'
'-z, -x, y'
'-z, x, -y'
'y, z, x'
'-y, z, -x'
'y, -z, -x'
'-y, -z, x'
'y+1/2, x+1/2, -z+1/2'
'-y+1/2, -x+1/2, -z+1/2'
'y+1/2, -x+1/2, z+1/2'
'-y+1/2, x+1/2, z+1/2'
'x+1/2, z+1/2, -y+1/2'
'-x+1/2, z+1/2, y+1/2'
'-x+1/2, -z+1/2, -y+1/2'
'x+1/2, -z+1/2, y+1/2'
'z+1/2, y+1/2, -x+1/2'
'z+1/2, -y+1/2, x+1/2'
'-z+1/2, y+1/2, x+1/2'
'-z+1/2, -y+1/2, -x+1/2'
'x, y+1/2, z+1/2'
'-x, -y+1/2, z+1/2'
'-x, y+1/2, -z+1/2'
'x, -y+1/2, -z+1/2'
'z, x+1/2, y+1/2'
'z, -x+1/2, -y+1/2'
'-z, -x+1/2, y+1/2'
'-z, x+1/2, -y+1/2'
'y, z+1/2, x+1/2'
'-y, z+1/2, -x+1/2'
'y, -z+1/2, -x+1/2'
'-y, -z+1/2, x+1/2'
'y+1/2, x+1, -z+1'
'-y+1/2, -x+1, -z+1'
'y+1/2, -x+1, z+1'
'-y+1/2, x+1, z+1'
'x+1/2, z+1, -y+1'
'-x+1/2, z+1, y+1'
'-x+1/2, -z+1, -y+1'
'x+1/2, -z+1, y+1'
'z+1/2, y+1, -x+1'
'z+1/2, -y+1, x+1'
'-z+1/2, y+1, x+1'
'-z+1/2, -y+1, -x+1'
'x+1/2, y, z+1/2'
'-x+1/2, -y, z+1/2'
'-x+1/2, y, -z+1/2'
'x+1/2, -y, -z+1/2'
'z+1/2, x, y+1/2'
'z+1/2, -x, -y+1/2'
'-z+1/2, -x, y+1/2'
'-z+1/2, x, -y+1/2'
'y+1/2, z, x+1/2'
'-y+1/2, z, -x+1/2'
'y+1/2, -z, -x+1/2'
'-y+1/2, -z, x+1/2'
'y+1, x+1/2, -z+1'
'-y+1, -x+1/2, -z+1'
'y+1, -x+1/2, z+1'
'-y+1, x+1/2, z+1'
'x+1, z+1/2, -y+1'
'-x+1, z+1/2, y+1'
'-x+1, -z+1/2, -y+1'
'x+1, -z+1/2, y+1'
'z+1, y+1/2, -x+1'
'z+1, -y+1/2, x+1'
'-z+1, y+1/2, x+1'
'-z+1, -y+1/2, -x+1'
'x+1/2, y+1/2, z'
'-x+1/2, -y+1/2, z'
'-x+1/2, y+1/2, -z'
'x+1/2, -y+1/2, -z'
'z+1/2, x+1/2, y'
'z+1/2, -x+1/2, -y'
'-z+1/2, -x+1/2, y'
'-z+1/2, x+1/2, -y'
'y+1/2, z+1/2, x'
'-y+1/2, z+1/2, -x'
'y+1/2, -z+1/2, -x'
'-y+1/2, -z+1/2, x'
'y+1, x+1, -z+1/2'
'-y+1, -x+1, -z+1/2'
'y+1, -x+1, z+1/2'
'-y+1, x+1, z+1/2'
'x+1, z+1, -y+1/2'
'-x+1, z+1, y+1/2'
'-x+1, -z+1, -y+1/2'
'x+1, -z+1, y+1/2'
'z+1, y+1, -x+1/2'
'z+1, -y+1, x+1/2'
'-z+1, y+1, x+1/2'
'-z+1, -y+1, -x+1/2'
'-x, -y, -z'
'x, y, -z'
'x, -y, z'
'-x, y, z'
'-z, -x, -y'
'-z, x, y'
'z, x, -y'
'z, -x, y'
'-y, -z, -x'
'y, -z, x'
'-y, z, x'
'y, z, -x'
'-y-1/2, -x-1/2, z-1/2'
'y-1/2, x-1/2, z-1/2'
'-y-1/2, x-1/2, -z-1/2'
'y-1/2, -x-1/2, -z-1/2'
'-x-1/2, -z-1/2, y-1/2'
'x-1/2, -z-1/2, -y-1/2'
'x-1/2, z-1/2, y-1/2'
'-x-1/2, z-1/2, -y-1/2'
'-z-1/2, -y-1/2, x-1/2'
'-z-1/2, y-1/2, -x-1/2'
'z-1/2, -y-1/2, -x-1/2'
'z-1/2, y-1/2, x-1/2'
'-x, -y+1/2, -z+1/2'
'x, y+1/2, -z+1/2'
'x, -y+1/2, z+1/2'
'-x, y+1/2, z+1/2'
'-z, -x+1/2, -y+1/2'
'-z, x+1/2, y+1/2'
'z, x+1/2, -y+1/2'
'z, -x+1/2, y+1/2'
'-y, -z+1/2, -x+1/2'
'y, -z+1/2, x+1/2'
'-y, z+1/2, x+1/2'
'y, z+1/2, -x+1/2'
'-y-1/2, -x, z'
'y-1/2, x, z'
'-y-1/2, x, -z'
'y-1/2, -x, -z'
'-x-1/2, -z, y'
'x-1/2, -z, -y'
'x-1/2, z, y'
'-x-1/2, z, -y'
'-z-1/2, -y, x'
'-z-1/2, y, -x'
'z-1/2, -y, -x'
'z-1/2, y, x'
'-x+1/2, -y, -z+1/2'
'x+1/2, y, -z+1/2'
'x+1/2, -y, z+1/2'
'-x+1/2, y, z+1/2'
'-z+1/2, -x, -y+1/2'
'-z+1/2, x, y+1/2'
'z+1/2, x, -y+1/2'
'z+1/2, -x, y+1/2'
'-y+1/2, -z, -x+1/2'
'y+1/2, -z, x+1/2'
'-y+1/2, z, x+1/2'
'y+1/2, z, -x+1/2'
'-y, -x-1/2, z'
'y, x-1/2, z'
'-y, x-1/2, -z'
'y, -x-1/2, -z'
'-x, -z-1/2, y'
'x, -z-1/2, -y'
'x, z-1/2, y'
'-x, z-1/2, -y'
'-z, -y-1/2, x'
'-z, y-1/2, -x'
'z, -y-1/2, -x'
'z, y-1/2, x'
'-x+1/2, -y+1/2, -z'
'x+1/2, y+1/2, -z'
'x+1/2, -y+1/2, z'
'-x+1/2, y+1/2, z'
'-z+1/2, -x+1/2, -y'
'-z+1/2, x+1/2, y'
'z+1/2, x+1/2, -y'
'z+1/2, -x+1/2, y'
'-y+1/2, -z+1/2, -x'
'y+1/2, -z+1/2, x'
'-y+1/2, z+1/2, x'
'y+1/2, z+1/2, -x'
'-y, -x, z-1/2'
'y, x, z-1/2'
'-y, x, -z-1/2'
'y, -x, -z-1/2'
'-x, -z, y-1/2'
'x, -z, -y-1/2'
'x, z, y-1/2'
'-x, z, -y-1/2'
'-z, -y, x-1/2'
'-z, y, -x-1/2'
'z, -y, -x-1/2'
'z, y, x-1/2'

loop_
_atom_site_label
_atom_site_type_symbol
_atom_site_fract_x
_atom_site_fract_y
_atom_site_fract_z
_atom_site_U_iso_or_equiv
_atom_site_adp_type
_atom_site_occupancy
_atom_site_site_symmetry_order
_atom_site_calc_flag
_atom_site_refinement_flags_posn
_atom_site_refinement_flags_adp
_atom_site_refinement_flags_occupancy
_atom_site_disorder_assembly
_atom_site_disorder_group
Zn1 Zn 0.57997(2) 0.27974(2) 0.62074(2) 0.03018(14) Uani 1 1 d . . . . .
O003 O 0.58347(6) 0.31686(6) 0.64531(6) 0.0513(7) Uani 1 1 d . . . . .
N004 N 0.59537(6) 0.38222(6) 0.71437(6) 0.0326(6) Uani 1 1 d . . . . .
N005 N 0.57996(6) 0.36570(6) 0.73687(6) 0.0324(6) Uani 1 1 d . . . . .
O006 O 0.55103(7) 0.29371(7) 0.67716(7) 0.0611(8) Uani 1 1 d . . . . .
C009 C 0.57626(8) 0.33933(8) 0.69333(9) 0.0406(8) Uani 1 1 d . . . . .
C00A C 0.56853(8) 0.34044(8) 0.72377(8) 0.0394(8) Uani 1 1 d . . . . .
H00A H 0.556936 0.325665 0.733928 0.047 Uiso 1 1 calc R . . . .
C00B C 0.59336(8) 0.36576(8) 0.68846(8) 0.0389(8) Uani 1 1 d . . . . .
H00B H 0.602192 0.371276 0.669815 0.047 Uiso 1 1 calc R . . . .
C00C C 0.56956(9) 0.31494(9) 0.67094(9) 0.0439(9) Uani 1 1 d . . . . .
N2 N 0.53185(15) 0.28940(13) 0.53905(8) 0.099(4) Uani 0.5 1 d D U . A -1
C3 C 0.55520(11) 0.28792(18) 0.55955(12) 0.056(3) Uani 0.5 1 d DG U . A -1
H3 H 0.575765 0.288322 0.553814 0.067 Uiso 0.5 1 calc R . . A -1
N4 N 0.54616(7) 0.28587(16) 0.58838(10) 0.0313(16) Uani 0.5 1 d DG U . A -1
C5 C 0.51439(7) 0.28596(6) 0.58627(6) 0.0412(16) Uani 0.5 1 d DG U . A -1
C6 C 0.49082(6) 0.28436(6) 0.60840(6) 0.0302(13) Uani 0.5 1 d DG U . A -1
N7 N 0.49590(10) 0.28216(9) 0.63858(6) 0.0386(13) Uani 0.5 1 d DG U . A -1
H7A H 0.480669 0.281209 0.651108 0.046 Uiso 0.5 1 calc R . . A -1
H7B H 0.514402 0.281710 0.645467 0.046 Uiso 0.5 1 calc R . . A -1
N8 N 0.46144(6) 0.28501(15) 0.59840(10) 0.0349(17) Uani 0.5 1 d DG U . A -1
C9 C 0.45614(10) 0.28717(18) 0.56818(11) 0.066(3) Uani 0.5 1 d DG U . A -1
H9 H 0.435587 0.287562 0.562389 0.080 Uiso 0.5 1 calc R . . A -1
N10 N 0.47643(14) 0.28884(15) 0.54526(8) 0.098(4) Uani 0.5 1 d DG U . A -1
C11 C 0.50536(12) 0.28816(8) 0.55577(5) 0.081(3) Uani 0.5 1 d DG U . A -1
Cu1 Cu 0.53236(5) 0.30259(9) 0.500000 0.0858(8) Uani 0.5 2 d DS T P . .
Cu0A Cu 0.53149(5) 0.28021(6) 0.500000 0.0623(6) Uani 0.5 2 d DS T P A .

loop_
_atom_site_aniso_label
_atom_site_aniso_U_11
_atom_site_aniso_U_22
_atom_site_aniso_U_33
_atom_site_aniso_U_23
_atom_site_aniso_U_13
_atom_site_aniso_U_12
Zn1 0.0294(2) 0.0294(2) 0.0317(2) -0.00285(17) -0.00015(17) -0.00085(17)
O003 0.0549(17) 0.0511(16) 0.0479(16) -0.0139(13) 0.0021(13) -0.0024(13)
N004 0.0316(14) 0.0349(15) 0.0314(14) -0.0034(11) 0.0033(11) -0.0031(12)
N005 0.0324(14) 0.0298(13) 0.0349(14) -0.0007(11) -0.0003(11) -0.0024(11)
O006 0.071(2) 0.0444(16) 0.068(2) -0.0096(14) 0.0032(16) -0.0153(15)
C009 0.0334(18) 0.042(2) 0.046(2) -0.0090(16) -0.0013(16) -0.0043(15)
C00A 0.045(2) 0.0365(18) 0.0364(18) -0.0039(15) -0.0032(16) -0.0108(15)
C00B 0.0387(19) 0.044(2) 0.0335(18) -0.0137(15) 0.0046(14) -0.0034(16)
C00C 0.0345(18) 0.049(2) 0.048(2) -0.0066(17) 0.0003(16) 0.0033(16)
N2 0.039(5) 0.214(13) 0.043(4) 0.005(6) -0.013(3) 0.016(6)
C3 0.031(4) 0.117(8) 0.021(4) -0.015(4) -0.001(3) 0.008(5)
N4 0.021(3) 0.056(4) 0.018(3) -0.008(3) -0.004(3) 0.005(3)
C5 0.027(3) 0.067(5) 0.030(3) -0.003(3) -0.002(2) -0.001(3)
C6 0.023(3) 0.029(3) 0.038(3) -0.002(3) 0.0030(19) 0.000(2)
N7 0.035(4) 0.050(3) 0.030(2) 0.0023(19) 0.002(3) -0.005(3)
N8 0.035(3) 0.039(4) 0.030(4) -0.010(3) -0.010(3) 0.004(3)
C9 0.029(5) 0.132(9) 0.038(5) -0.013(6) -0.006(4) 0.006(5)
N10 0.030(5) 0.227(13) 0.036(4) -0.006(6) 0.009(3) 0.001(6)
C11 0.044(6) 0.173(9) 0.027(3) -0.005(4) -0.019(3) -0.008(5)
Cu1 0.0417(12) 0.153(3) 0.0622(14) 0.000 0.000 0.0007(17)
Cu0A 0.0466(11) 0.0820(15) 0.0584(12) 0.000 0.000 0.0073(12)

loop_
_atom_type_symbol
_atom_type_description
_atom_type_scat_dispersion_real
_atom_type_scat_dispersion_imag
_atom_type_scat_source
C C 0.0181 0.0091 'International Tables Vol C Tables 4.2.6.8 and 6.1.1.4'
H H 0.0000 0.0000 'International Tables Vol C Tables 4.2.6.8 and 6.1.1.4'
Cu Cu -1.9646 0.5888 'International Tables Vol C Tables 4.2.6.8 and 6.1.1.4'
N N 0.0311 0.0180 'International Tables Vol C Tables 4.2.6.8 and 6.1.1.4'
O O 0.0492 0.0322 'International Tables Vol C Tables 4.2.6.8 and 6.1.1.4'
Zn Zn -1.5491 0.6778 'International Tables Vol C Tables 4.2.6.8 and 6.1.1.4'

loop_
_geom_angle_atom_site_label_1
_geom_angle_atom_site_label_2
_geom_angle_atom_site_label_3
_geom_angle
_geom_angle_site_symmetry_1
_geom_angle_site_symmetry_3
O003 Zn1 N004 97.62(11) . 12_665
O003 Zn1 N005 128.80(12) . 65_445
O003 Zn1 N4 109.0(2) . .
N004 Zn1 N4 101.23(12) 12_665 .
N005 Zn1 N004 106.81(11) 65_445 12_665
N005 Zn1 N4 109.3(2) 65_445 .
C00C O003 Zn1 113.0(3) . .
N005 N004 Zn1 127.1(2) . 6_566
C00B N004 Zn1 125.8(2) . 6_566
C00B N004 N005 106.6(3) . .
N004 N005 Zn1 121.1(2) . 92_455
C00A N005 Zn1 131.0(2) . 92_455
C00A N005 N004 107.8(3) . .
C00A C009 C00B 104.5(3) . .
C00A C009 C00C 128.2(4) . .
C00B C009 C00C 127.2(4) . .
N005 C00A C009 110.6(3) . .
N004 C00B C009 110.5(3) . .
O003 C00C C009 116.1(4) . .
O006 C00C O003 122.9(4) . .
O006 C00C C009 121.0(4) . .
C3 N2 C11 106.3 . .
C3 N2 Cu1 129.1(3) . .
C3 N2 Cu0A 129.6(3) . .
C11 N2 Cu1 121.9(3) . .
C11 N2 Cu0A 120.2(3) . .
Cu0A N2 Cu1 31.94(12) . .
N4 C3 N2 114.0 . .
C3 N4 Zn1 116.59(18) . .
C3 N4 C5 103.5 . .
C5 N4 Zn1 139.53(19) . .
N4 C5 C6 132.9 . .
N4 C5 C11 110.3 . .
C11 C5 C6 116.8 . .
N7 C6 C5 123.7 . .
N7 C6 N8 118.4 . .
N8 C6 C5 117.9 . .
C9 N8 C6 118.8 . .
N10 C9 N8 128.6 . .
C9 N10 C11 111.4 . .
N2 C11 C5 105.9 . .
N10 C11 N2 127.7 . .
N10 C11 C5 126.5 . .
N2 Cu1 Cu1 89.3(2) . 3_656
N2 Cu1 Cu0A 83.2(2) . 3_656
Cu1 Cu1 Cu0A 19.32(6) 3_656 3_656
Cu0A Cu1 N2 71.3(2) . .
Cu0A Cu1 Cu1 87.8(2) . 3_656
Cu0A Cu1 Cu0A 68.5(2) . 3_656
N2 Cu0A Cu1 86.1(2) . 3_656
N2 Cu0A Cu0A 90.5(2) . 3_656
Cu1 Cu0A N2 76.8(2) . .
Cu1 Cu0A Cu1 72.9(2) . 3_656
Cu1 Cu0A Cu0A 92.2(2) . 3_656
Cu0A Cu0A Cu1 19.32(6) 3_656 3_656

loop_
_geom_bond_atom_site_label_1
_geom_bond_atom_site_label_2
_geom_bond_distance
_geom_bond_site_symmetry_2
Zn1 O003 1.945(3) .
Zn1 N004 2.000(3) 12_665
Zn1 N005 1.958(3) 65_445
Zn1 N4 2.055(4) .
O003 C00C 1.273(5) .
N004 N005 1.389(4) .
N004 C00B 1.340(4) .
N005 C00A 1.335(4) .
O006 C00C 1.256(5) .
C009 C00A 1.369(5) .
C009 C00B 1.387(5) .
C009 C00C 1.471(5) .
N2 C3 1.3550 .
N2 C11 1.3653 .
N2 Cu1 1.795(4) .
N2 Cu0A 1.747(4) .
C3 N4 1.3188 .
N4 C5 1.3866 .
C5 C6 1.4097 .
C5 C11 1.3885 .
C6 N7 1.3362 .
C6 N8 1.3518 .
N8 C9 1.3394 .
C9 N10 1.3350 .
N10 C11 1.3408 .
Cu1 Cu1 2.819(5) 3_656
Cu1 Cu0A 2.947(3) 3_656
Cu1 Cu0A 0.976(3) .
Cu0A Cu0A 2.743(5) 3_656

loop_
_smtbx_masks_void_nr
_smtbx_masks_void_average_x
_smtbx_masks_void_average_y
_smtbx_masks_void_average_z
_smtbx_masks_void_volume
_smtbx_masks_void_count_electrons
1 -0.943 -0.770 -0.259 48927.7 5988.6
